data_2225742
loop_
_publ_author_name
'Arumugam, Natarajan'
'Abdul Rahim, Aisyah Saad'
'Osman, Hasnah'
'Hemamalini, Madhukar'
'Fun, Hoong-Kun'

_publ_section_title
;
 Ethyl
 1-<i>sec</i>-butyl-2-(4-methoxyphenyl)-1<i>H</i>-benzimidazole-5-carboxylate
;
_journal_coeditor_code TK2635
_journal_issue 4
_journal_name_full 'Acta Crystallographica Section E'
_journal_page_first o845
_journal_paper_doi 10.1107/S1600536810007634
_journal_volume 66
_journal_year 2010
_chemical_formula_iupac 'C21 H24 N2 O3'
_chemical_formula_moiety 'C21 H24 N2 O3'
_chemical_formula_sum 'C21 H24 N2 O3'
_chemical_formula_weight 352.42
_chemical_name_systematic
;
Ethyl
1-<i>sec</i>-butyl-2-(4-methoxyphenyl)-1<i>H</i>-benzimidazole-5-carboxylate
;
_space_group_IT_number 14
_symmetry_cell_setting monoclinic
_symmetry_space_group_name_Hall '-P 2ybc'
_symmetry_space_group_name_H-M 'P 1 21/c 1'
_atom_sites_solution_hydrogens geom
_atom_sites_solution_primary direct
_atom_sites_solution_secondary difmap
_audit_creation_method SHELXL-97
_cell_angle_alpha 90.00
_cell_angle_beta 93.678(2)
_cell_angle_gamma 90.00
_cell_formula_units_Z 4
_cell_length_a 10.5815(3)
_cell_length_b 12.1079(3)
_cell_length_c 15.1050(3)
_cell_measurement_reflns_used 1865
_cell_measurement_temperature 296(2)
_cell_measurement_theta_max 19.81
_cell_measurement_theta_min 2.56
_cell_volume 1931.26(8)
_computing_cell_refinement 'SAINT (Bruker, 2009)'
_computing_data_collection 'APEX2 (Bruker, 2009)'
_computing_data_reduction 'SAINT (Bruker, 2009)'
_computing_molecular_graphics 'SHELXTL (Sheldrick, 2008)'
_computing_publication_material 'SHELXTL (Sheldrick, 2008) and PLATON (Spek, 2009)'
_computing_structure_refinement 'SHELXTL (Sheldrick, 2008)'
_computing_structure_solution 'SHELXTL (Sheldrick, 2008)'
_diffrn_ambient_temperature 296(2)
_diffrn_measured_fraction_theta_full 1.000
_diffrn_measured_fraction_theta_max 1.000
_diffrn_measurement_device_type
;
Bruker SMART APEXII CCD area-detector diffractometer
;
_diffrn_measurement_method '\f and \w scans'
_diffrn_radiation_monochromator graphite
_diffrn_radiation_source 'fine-focus sealed tube'
_diffrn_radiation_type MoK\a
_diffrn_radiation_wavelength 0.71073
_diffrn_reflns_av_R_equivalents 0.0651
_diffrn_reflns_av_sigmaI/netI 0.0599
_diffrn_reflns_limit_h_max 13
_diffrn_reflns_limit_h_min -13
_diffrn_reflns_limit_k_max 15
_diffrn_reflns_limit_k_min -15
_diffrn_reflns_limit_l_max 19
_diffrn_reflns_limit_l_min -19
_diffrn_reflns_number 19216
_diffrn_reflns_theta_full 27.50
_diffrn_reflns_theta_max 27.50
_diffrn_reflns_theta_min 1.93
_diffrn_standards_number 0
_exptl_absorpt_coefficient_mu 0.081
_exptl_absorpt_correction_T_max 0.9943
_exptl_absorpt_correction_T_min 0.9680
_exptl_absorpt_correction_type multi-scan
_exptl_absorpt_process_details '(SADABS; Bruker, 2009)'
_exptl_crystal_colour colourless
_exptl_crystal_density_diffrn 1.212
_exptl_crystal_density_method 'not measured'
_exptl_crystal_description plate
_exptl_crystal_F_000 752
_exptl_crystal_size_max 0.40
_exptl_crystal_size_mid 0.31
_exptl_crystal_size_min 0.07
_refine_diff_density_max 0.126
_refine_diff_density_min -0.180
_refine_ls_extinction_method none
_refine_ls_goodness_of_fit_ref 1.036
_refine_ls_hydrogen_treatment constr
_refine_ls_matrix_type full
_refine_ls_number_parameters 235
_refine_ls_number_reflns 4437
_refine_ls_number_restraints 0
_refine_ls_restrained_S_all 1.036
_refine_ls_R_factor_all 0.1416
_refine_ls_R_factor_gt 0.0658
_refine_ls_shift/su_max 0.000
_refine_ls_shift/su_mean 0.000
_refine_ls_structure_factor_coef Fsqd
_refine_ls_weighting_details 'calc w=1/[\s^2^(Fo^2^)+(0.0461P)^2^+0.4985P] where P=(Fo^2^+2Fc^2^)/3'
_refine_ls_weighting_scheme calc
_refine_ls_wR_factor_gt 0.1195
_refine_ls_wR_factor_ref 0.1502
_reflns_number_gt 2266
_reflns_number_total 4437
_reflns_threshold_expression I>2s(I)
_cod_data_source_file tk2635.cif
_cod_data_source_block I
_cod_depositor_comments
;
The following automatic conversions were performed:
'_symmetry_cell_setting' value 'Monoclinic' changed to 'monoclinic'
according to '/home/saulius/struct/CIF-dictionaries/cif_core.dic'
dictionary named 'cif_core.dic' version 2.4.1 from 2010-06-29.

Automatic conversion script
Id: cif_fix_enum 1527 2010-12-29 10:47:43Z saulius 
;
_cod_original_sg_symbol_H-M 'P 21/c'
_cod_database_code 2225742
_cod_database_fobs_code 2225742

loop_
_symmetry_equiv_pos_as_xyz
'x, y, z'
'-x, y+1/2, -z+1/2'
'-x, -y, -z'
'x, -y-1/2, z-1/2'

loop_
_atom_site_type_symbol
_atom_site_label
_atom_site_fract_x
_atom_site_fract_y
_atom_site_fract_z
_atom_site_U_iso_or_equiv
_atom_site_adp_type
_atom_site_calc_flag
_atom_site_refinement_flags
_atom_site_occupancy
_atom_site_disorder_assembly
_atom_site_disorder_group
O O1 0.50185(18) 0.95365(16) 0.17576(12) 0.0728(6) Uani d . 1 . .
O O2 0.34173(18) 1.00924(15) 0.08352(13) 0.0735(6) Uani d . 1 . .
O O3 -0.47540(19) 0.38119(16) 0.08035(13) 0.0761(6) Uani d . 1 . .
N N1 0.07745(19) 0.58199(16) 0.20122(13) 0.0503(5) Uani d . 1 . .
N N2 0.00579(19) 0.70718(16) 0.10000(13) 0.0532(5) Uani d . 1 . .
C C1 -0.2515(2) 0.5992(2) 0.15122(17) 0.0587(7) Uani d . 1 . .
H H1A -0.2505 0.6692 0.1767 0.070 Uiso calc R 1 . .
C C2 -0.3657(3) 0.5442(2) 0.13763(16) 0.0594(7) Uani d . 1 . .
H H2A -0.4402 0.5765 0.1543 0.071 Uiso calc R 1 . .
C C3 -0.3678(3) 0.4410(2) 0.09909(16) 0.0570(7) Uani d . 1 . .
C C4 -0.2565(3) 0.3940(2) 0.07547(19) 0.0696(8) Uani d . 1 . .
H H4A -0.2578 0.3243 0.0495 0.084 Uiso calc R 1 . .
C C5 -0.1438(3) 0.4490(2) 0.08990(18) 0.0651(8) Uani d . 1 . .
H H5A -0.0693 0.4159 0.0739 0.078 Uiso calc R 1 . .
C C6 -0.1391(2) 0.5534(2) 0.12809(15) 0.0491(6) Uani d . 1 . .
C C7 -0.0199(2) 0.6160(2) 0.14217(16) 0.0481(6) Uani d . 1 . .
C C8 0.1732(2) 0.65916(19) 0.19625(15) 0.0478(6) Uani d . 1 . .
C C9 0.2938(2) 0.6692(2) 0.23777(17) 0.0598(7) Uani d . 1 . .
H H9A 0.3260 0.6164 0.2779 0.072 Uiso calc R 1 . .
C C10 0.3633(2) 0.7602(2) 0.21706(17) 0.0563(7) Uani d . 1 . .
H H10A 0.4438 0.7693 0.2445 0.068 Uiso calc R 1 . .
C C11 0.3174(2) 0.8402(2) 0.15602(15) 0.0485(6) Uani d . 1 . .
C C12 0.1987(2) 0.8284(2) 0.11322(16) 0.0509(6) Uani d . 1 . .
H H12A 0.1677 0.8803 0.0720 0.061 Uiso calc R 1 . .
C C13 0.1265(2) 0.73630(19) 0.13359(15) 0.0452(6) Uani d . 1 . .
C C14 0.3975(3) 0.9378(2) 0.14099(17) 0.0548(7) Uani d . 1 . .
C C15 0.4123(3) 1.1098(2) 0.0663(2) 0.0797(9) Uani d . 1 . .
H H15A 0.4977 1.0918 0.0515 0.096 Uiso calc R 1 . .
H H15B 0.4170 1.1571 0.1183 0.096 Uiso calc R 1 . .
C C16 0.3432(3) 1.1663(3) -0.0091(2) 0.0928(10) Uani d . 1 . .
H H16A 0.3872 1.2328 -0.0229 0.139 Uiso calc R 1 . .
H H16B 0.2592 1.1843 0.0067 0.139 Uiso calc R 1 . .
H H16C 0.3385 1.1184 -0.0598 0.139 Uiso calc R 1 . .
C C17 0.0678(3) 0.4949(2) 0.26963(17) 0.0600(7) Uani d . 1 . .
H H17A -0.0174 0.4634 0.2602 0.072 Uiso calc R 1 . .
C C18 0.0755(3) 0.5434(3) 0.36209(18) 0.0758(9) Uani d . 1 . .
H H18A 0.0617 0.4847 0.4041 0.091 Uiso calc R 1 . .
H H18B 0.1605 0.5715 0.3751 0.091 Uiso calc R 1 . .
C C19 -0.0167(3) 0.6342(3) 0.3763(2) 0.0972(11) Uani d . 1 . .
H H19A -0.0046 0.6609 0.4361 0.146 Uiso calc R 1 . .
H H19B -0.1015 0.6067 0.3662 0.146 Uiso calc R 1 . .
H H19C -0.0033 0.6934 0.3357 0.146 Uiso calc R 1 . .
C C20 0.1589(3) 0.4015(2) 0.2570(2) 0.0830(10) Uani d . 1 . .
H H20A 0.1475 0.3744 0.1973 0.124 Uiso calc R 1 . .
H H20B 0.1432 0.3430 0.2977 0.124 Uiso calc R 1 . .
H H20C 0.2442 0.4276 0.2678 0.124 Uiso calc R 1 . .
C C21 -0.5922(3) 0.4267(3) 0.1060(2) 0.0828(10) Uani d . 1 . .
H H21A -0.6601 0.3767 0.0894 0.124 Uiso calc R 1 . .
H H21B -0.6072 0.4962 0.0766 0.124 Uiso calc R 1 . .
H H21C -0.5877 0.4376 0.1690 0.124 Uiso calc R 1 . .

loop_
_atom_site_aniso_label
_atom_site_aniso_U_11
_atom_site_aniso_U_22
_atom_site_aniso_U_33
_atom_site_aniso_U_12
_atom_site_aniso_U_13
_atom_site_aniso_U_23
O1 0.0634(13) 0.0789(14) 0.0747(13) -0.0233(11) -0.0070(11) 0.0058(10)
O2 0.0746(13) 0.0553(12) 0.0884(14) -0.0213(10) -0.0109(11) 0.0173(10)
O3 0.0636(13) 0.0762(14) 0.0884(14) -0.0216(11) 0.0039(10) -0.0165(11)
N1 0.0537(13) 0.0410(12) 0.0558(12) -0.0019(10) -0.0002(10) 0.0107(9)
N2 0.0560(14) 0.0466(12) 0.0557(13) -0.0065(10) -0.0052(10) 0.0079(10)
C1 0.0655(18) 0.0428(15) 0.0685(18) -0.0067(14) 0.0085(14) -0.0055(12)
C2 0.0556(17) 0.0565(17) 0.0668(17) -0.0023(14) 0.0091(13) -0.0005(14)
C3 0.0616(18) 0.0545(17) 0.0547(15) -0.0136(15) 0.0015(13) -0.0006(13)
C4 0.0677(19) 0.0530(17) 0.088(2) -0.0092(16) 0.0052(16) -0.0216(15)
C5 0.0599(18) 0.0529(17) 0.083(2) -0.0005(15) 0.0062(15) -0.0119(15)
C6 0.0534(16) 0.0412(14) 0.0524(14) -0.0027(13) 0.0010(12) 0.0048(12)
C7 0.0520(15) 0.0425(14) 0.0498(14) -0.0003(12) 0.0039(12) 0.0028(11)
C8 0.0496(15) 0.0411(14) 0.0527(14) -0.0007(12) 0.0032(12) 0.0026(11)
C9 0.0554(17) 0.0533(17) 0.0699(18) 0.0026(14) -0.0035(14) 0.0114(13)
C10 0.0494(16) 0.0539(17) 0.0643(17) -0.0004(13) -0.0050(13) 0.0020(13)
C11 0.0500(15) 0.0440(14) 0.0516(14) -0.0031(12) 0.0050(12) -0.0023(11)
C12 0.0575(16) 0.0440(15) 0.0506(14) -0.0013(13) -0.0005(12) 0.0055(11)
C13 0.0492(15) 0.0399(14) 0.0462(14) 0.0016(12) 0.0002(11) 0.0005(11)
C14 0.0575(17) 0.0539(17) 0.0531(16) -0.0077(14) 0.0042(14) -0.0047(13)
C15 0.092(2) 0.0582(19) 0.087(2) -0.0277(17) -0.0076(18) 0.0144(16)
C16 0.111(3) 0.072(2) 0.095(2) -0.022(2) 0.003(2) 0.0107(19)
C17 0.0638(17) 0.0486(15) 0.0672(18) -0.0039(14) 0.0018(14) 0.0196(13)
C18 0.081(2) 0.083(2) 0.0640(19) -0.0050(18) 0.0050(16) 0.0213(16)
C19 0.108(3) 0.110(3) 0.074(2) 0.020(2) 0.0124(19) -0.008(2)
C20 0.079(2) 0.0545(18) 0.116(3) 0.0092(17) 0.0115(19) 0.0259(17)
C21 0.063(2) 0.107(3) 0.078(2) -0.0206(19) 0.0052(16) -0.0121(19)

loop_
_atom_type_symbol
_atom_type_description
_atom_type_scat_dispersion_real
_atom_type_scat_dispersion_imag
_atom_type_scat_source
C C 0.0033 0.0016 'International Tables Vol C Tables 4.2.6.8 and 6.1.1.4'
H H 0.0000 0.0000 'International Tables Vol C Tables 4.2.6.8 and 6.1.1.4'
N N 0.0061 0.0033 'International Tables Vol C Tables 4.2.6.8 and 6.1.1.4'
O O 0.0106 0.0060 'International Tables Vol C Tables 4.2.6.8 and 6.1.1.4'

loop_
_geom_angle_atom_site_label_1
_geom_angle_atom_site_label_2
_geom_angle_atom_site_label_3
_geom_angle_site_symmetry_1
_geom_angle_site_symmetry_3
_geom_angle
_geom_angle_publ_flag
C14 O2 C15 . . 116.5(2) ?
C3 O3 C21 . . 117.7(2) ?
C7 N1 C8 . . 106.39(19) ?
C7 N1 C17 . . 125.4(2) ?
C8 N1 C17 . . 126.9(2) ?
C7 N2 C13 . . 104.5(2) ?
C6 C1 C2 . . 121.9(2) ?
C6 C1 H1A . . 119.0 ?
C2 C1 H1A . . 119.0 ?
C3 C2 C1 . . 119.3(2) ?
C3 C2 H2A . . 120.3 ?
C1 C2 H2A . . 120.3 ?
O3 C3 C4 . . 116.4(2) ?
O3 C3 C2 . . 124.0(3) ?
C4 C3 C2 . . 119.6(3) ?
C5 C4 C3 . . 120.5(3) ?
C5 C4 H4A . . 119.7 ?
C3 C4 H4A . . 119.7 ?
C4 C5 C6 . . 121.0(3) ?
C4 C5 H5A . . 119.5 ?
C6 C5 H5A . . 119.5 ?
C1 C6 C5 . . 117.6(2) ?
C1 C6 C7 . . 120.1(2) ?
C5 C6 C7 . . 122.3(2) ?
N2 C7 N1 . . 113.3(2) ?
N2 C7 C6 . . 124.3(2) ?
N1 C7 C6 . . 122.4(2) ?
N1 C8 C9 . . 133.5(2) ?
N1 C8 C13 . . 105.1(2) ?
C9 C8 C13 . . 121.4(2) ?
C10 C9 C8 . . 117.2(2) ?
C10 C9 H9A . . 121.4 ?
C8 C9 H9A . . 121.4 ?
C9 C10 C11 . . 122.4(2) ?
C9 C10 H10A . . 118.8 ?
C11 C10 H10A . . 118.8 ?
C12 C11 C10 . . 120.2(2) ?
C12 C11 C14 . . 121.5(2) ?
C10 C11 C14 . . 118.3(2) ?
C11 C12 C13 . . 118.2(2) ?
C11 C12 H12A . . 120.9 ?
C13 C12 H12A . . 120.9 ?
N2 C13 C12 . . 128.7(2) ?
N2 C13 C8 . . 110.8(2) ?
C12 C13 C8 . . 120.5(2) ?
O1 C14 O2 . . 122.2(2) ?
O1 C14 C11 . . 125.2(3) ?
O2 C14 C11 . . 112.6(2) ?
O2 C15 C16 . . 106.8(2) ?
O2 C15 H15A . . 110.4 ?
C16 C15 H15A . . 110.4 ?
O2 C15 H15B . . 110.4 ?
C16 C15 H15B . . 110.4 ?
H15A C15 H15B . . 108.6 ?
C15 C16 H16A . . 109.5 ?
C15 C16 H16B . . 109.5 ?
H16A C16 H16B . . 109.5 ?
C15 C16 H16C . . 109.5 ?
H16A C16 H16C . . 109.5 ?
H16B C16 H16C . . 109.5 ?
N1 C17 C20 . . 111.8(2) ?
N1 C17 C18 . . 111.4(2) ?
C20 C17 C18 . . 114.3(2) ?
N1 C17 H17A . . 106.2 ?
C20 C17 H17A . . 106.2 ?
C18 C17 H17A . . 106.2 ?
C19 C18 C17 . . 114.9(2) ?
C19 C18 H18A . . 108.5 ?
C17 C18 H18A . . 108.5 ?
C19 C18 H18B . . 108.5 ?
C17 C18 H18B . . 108.5 ?
H18A C18 H18B . . 107.5 ?
C18 C19 H19A . . 109.5 ?
C18 C19 H19B . . 109.5 ?
H19A C19 H19B . . 109.5 ?
C18 C19 H19C . . 109.5 ?
H19A C19 H19C . . 109.5 ?
H19B C19 H19C . . 109.5 ?
C17 C20 H20A . . 109.5 ?
C17 C20 H20B . . 109.5 ?
H20A C20 H20B . . 109.5 ?
C17 C20 H20C . . 109.5 ?
H20A C20 H20C . . 109.5 ?
H20B C20 H20C . . 109.5 ?
O3 C21 H21A . . 109.5 ?
O3 C21 H21B . . 109.5 ?
H21A C21 H21B . . 109.5 ?
O3 C21 H21C . . 109.5 ?
H21A C21 H21C . . 109.5 ?
H21B C21 H21C . . 109.5 ?

loop_
_geom_bond_atom_site_label_1
_geom_bond_atom_site_label_2
_geom_bond_site_symmetry_2
_geom_bond_distance
_geom_bond_publ_flag
O1 C14 . 1.208(3) ?
O2 C14 . 1.335(3) ?
O2 C15 . 1.461(3) ?
O3 C3 . 1.363(3) ?
O3 C21 . 1.429(3) ?
N1 C7 . 1.381(3) ?
N1 C8 . 1.384(3) ?
N1 C17 . 1.485(3) ?
N2 C7 . 1.312(3) ?
N2 C13 . 1.389(3) ?
C1 C6 . 1.377(3) ?
C1 C2 . 1.384(3) ?
C1 H1A . 0.9300 ?
C2 C3 . 1.379(4) ?
C2 H2A . 0.9300 ?
C3 C4 . 1.375(4) ?
C4 C5 . 1.372(4) ?
C4 H4A . 0.9300 ?
C5 C6 . 1.389(3) ?
C5 H5A . 0.9300 ?
C6 C7 . 1.475(3) ?
C8 C9 . 1.391(3) ?
C8 C13 . 1.397(3) ?
C9 C10 . 1.373(3) ?
C9 H9A . 0.9300 ?
C10 C11 . 1.402(3) ?
C10 H10A . 0.9300 ?
C11 C12 . 1.383(3) ?
C11 C14 . 1.481(3) ?
C12 C13 . 1.396(3) ?
C12 H12A . 0.9300 ?
C15 C16 . 1.480(4) ?
C15 H15A . 0.9700 ?
C15 H15B . 0.9700 ?
C16 H16A . 0.9600 ?
C16 H16B . 0.9600 ?
C16 H16C . 0.9600 ?
C17 C20 . 1.507(4) ?
C17 C18 . 1.512(4) ?
C17 H17A . 0.9800 ?
C18 C19 . 1.495(4) ?
C18 H18A . 0.9700 ?
C18 H18B . 0.9700 ?
C19 H19A . 0.9600 ?
C19 H19B . 0.9600 ?
C19 H19C . 0.9600 ?
C20 H20A . 0.9600 ?
C20 H20B . 0.9600 ?
C20 H20C . 0.9600 ?
C21 H21A . 0.9600 ?
C21 H21B . 0.9600 ?
C21 H21C . 0.9600 ?

loop_
_geom_hbond_atom_site_label_D
_geom_hbond_atom_site_label_H
_geom_hbond_atom_site_label_A
_geom_hbond_site_symmetry_A
_geom_hbond_distance_DH
_geom_hbond_distance_HA
_geom_hbond_distance_DA
_geom_hbond_angle_DHA
_geom_hbond_publ_flag
C21 H21C O1 2_545 0.9600 2.4700 3.389(4) 161.00 yes

loop_
_geom_torsion_atom_site_label_1
_geom_torsion_atom_site_label_2
_geom_torsion_atom_site_label_3
_geom_torsion_atom_site_label_4
_geom_torsion_site_symmetry_1
_geom_torsion_site_symmetry_2
_geom_torsion_site_symmetry_3
_geom_torsion_site_symmetry_4
_geom_torsion
_geom_torsion_publ_flag
C6 C1 C2 C3 . . . . -0.6(4) ?
C21 O3 C3 C4 . . . . 178.6(2) ?
C21 O3 C3 C2 . . . . -2.9(4) ?
C1 C2 C3 O3 . . . . -178.0(2) ?
C1 C2 C3 C4 . . . . 0.5(4) ?
O3 C3 C4 C5 . . . . 178.6(3) ?
C2 C3 C4 C5 . . . . 0.0(4) ?
C3 C4 C5 C6 . . . . -0.4(4) ?
C2 C1 C6 C5 . . . . 0.2(4) ?
C2 C1 C6 C7 . . . . 178.8(2) ?
C4 C5 C6 C1 . . . . 0.3(4) ?
C4 C5 C6 C7 . . . . -178.3(3) ?
C13 N2 C7 N1 . . . . -0.7(3) ?
C13 N2 C7 C6 . . . . -179.7(2) ?
C8 N1 C7 N2 . . . . 0.3(3) ?
C17 N1 C7 N2 . . . . 168.1(2) ?
C8 N1 C7 C6 . . . . 179.4(2) ?
C17 N1 C7 C6 . . . . -12.9(4) ?
C1 C6 C7 N2 . . . . -66.1(3) ?
C5 C6 C7 N2 . . . . 112.4(3) ?
C1 C6 C7 N1 . . . . 114.9(3) ?
C5 C6 C7 N1 . . . . -66.5(3) ?
C7 N1 C8 C9 . . . . -178.8(3) ?
C17 N1 C8 C9 . . . . 13.8(4) ?
C7 N1 C8 C13 . . . . 0.2(2) ?
C17 N1 C8 C13 . . . . -167.3(2) ?
N1 C8 C9 C10 . . . . -178.9(2) ?
C13 C8 C9 C10 . . . . 2.4(4) ?
C8 C9 C10 C11 . . . . -0.8(4) ?
C9 C10 C11 C12 . . . . -0.8(4) ?
C9 C10 C11 C14 . . . . 177.5(2) ?
C10 C11 C12 C13 . . . . 0.9(3) ?
C14 C11 C12 C13 . . . . -177.3(2) ?
C7 N2 C13 C12 . . . . -178.3(2) ?
C7 N2 C13 C8 . . . . 0.8(3) ?
C11 C12 C13 N2 . . . . 179.7(2) ?
C11 C12 C13 C8 . . . . 0.6(3) ?
N1 C8 C13 N2 . . . . -0.6(3) ?
C9 C8 C13 N2 . . . . 178.5(2) ?
N1 C8 C13 C12 . . . . 178.6(2) ?
C9 C8 C13 C12 . . . . -2.3(4) ?
C15 O2 C14 O1 . . . . -1.6(4) ?
C15 O2 C14 C11 . . . . 178.4(2) ?
C12 C11 C14 O1 . . . . -179.9(2) ?
C10 C11 C14 O1 . . . . 1.9(4) ?
C12 C11 C14 O2 . . . . 0.1(3) ?
C10 C11 C14 O2 . . . . -178.1(2) ?
C14 O2 C15 C16 . . . . 170.8(2) ?
C7 N1 C17 C20 . . . . 120.4(3) ?
C8 N1 C17 C20 . . . . -74.4(3) ?
C7 N1 C17 C18 . . . . -110.3(3) ?
C8 N1 C17 C18 . . . . 54.9(3) ?
N1 C17 C18 C19 . . . . 53.6(3) ?
C20 C17 C18 C19 . . . . -178.5(3) ?
